data_7041781
loop_
_publ_author_name
'Phanopoulos, Andreas'
'Leung, Alice H. M.'
'Yow, Shuhui'
'Palomas, David'
'White, Andrew J. P.'
'Hellgardt, Klaus'
'Horton, Andrew'
'Crimmin, Mark R.'

_publ_section_title
;
 Binuclear \b-diketiminate complexes of copper(i).
;
_journal_issue 7
_journal_name_full 'Dalton transactions (Cambridge, England : 2003)'
_journal_page_first 2081
_journal_page_last 2090
_journal_paper_doi 10.1039/c6dt04246e
_journal_volume 46
_journal_year 2017
_chemical_formula_moiety 'C49 H67 Cu2 N5, C4 H10 O'
_chemical_formula_sum 'C53 H77 Cu2 N5 O'
_chemical_formula_weight 927.27
_space_group_crystal_system triclinic
_space_group_IT_number 2
_space_group_name_Hall '-P 1'
_space_group_name_H-M_alt 'P -1'
_symmetry_space_group_name_Hall '-P 1'
_symmetry_space_group_name_H-M 'P -1'
_atom_sites_solution_hydrogens mixed
_audit_creation_method SHELXL-2014/7
_audit_update_record
;
2016-10-25 deposited with the CCDC.
2017-01-20 downloaded from the CCDC.
;
_cell_angle_alpha 69.349(4)
_cell_angle_beta 89.209(3)
_cell_angle_gamma 84.603(4)
_cell_formula_units_Z 2
_cell_length_a 13.1519(6)
_cell_length_b 13.7723(6)
_cell_length_c 14.9883(6)
_cell_measurement_reflns_used 4513
_cell_measurement_temperature 173(2)
_cell_measurement_theta_max 27.8370
_cell_measurement_theta_min 2.7570
_cell_volume 2528.6(2)
_computing_cell_refinement 'CrysAlisPro, Agilent Technologies'
_computing_data_collection 'CrysAlisPro, Agilent Technologies'
_computing_data_reduction 'CrysAlisPro, Agilent Technologies'
_computing_molecular_graphics 'Bruker SHELXTL'
_computing_publication_material 'CIFTAB-2014 (Sheldrick, 2014)'
_computing_structure_refinement 'SHELXL-2014/7 (Sheldrick, 2014)'
_computing_structure_solution 'SHELXS-2014 (Sheldrick, 2014)'
_diffrn_ambient_temperature 173(2)
_diffrn_detector_area_resol_mean 16.0382
_diffrn_measured_fraction_theta_full 0.985
_diffrn_measured_fraction_theta_max 0.798
_diffrn_measurement_device_type 'Agilent Xcalibur 3 E'
_diffrn_measurement_method 'omega scans'
_diffrn_radiation_type MoK\a
_diffrn_radiation_wavelength 0.71073
_diffrn_reflns_av_R_equivalents 0.0237
_diffrn_reflns_av_unetI/netI 0.0529
_diffrn_reflns_Laue_measured_fraction_full 0.985
_diffrn_reflns_Laue_measured_fraction_max 0.798
_diffrn_reflns_limit_h_max 16
_diffrn_reflns_limit_h_min -11
_diffrn_reflns_limit_k_max 16
_diffrn_reflns_limit_k_min -18
_diffrn_reflns_limit_l_max 18
_diffrn_reflns_limit_l_min -19
_diffrn_reflns_number 14536
_diffrn_reflns_point_group_measured_fraction_full 0.985
_diffrn_reflns_point_group_measured_fraction_max 0.798
_diffrn_reflns_theta_full 25.242
_diffrn_reflns_theta_max 28.235
_diffrn_reflns_theta_min 2.776
_diffrn_source 'Enhance (Mo) X-ray Source'
_exptl_absorpt_coefficient_mu 0.882
_exptl_absorpt_correction_T_max 0.956
_exptl_absorpt_correction_T_min 0.686
_exptl_absorpt_correction_type analytical
_exptl_absorpt_process_details
; 
CrysAlisPro, Agilent Technologies, 
Version 1.171.37.35 (release 13-08-2014 CrysAlis171 .NET) 
(compiled Aug 13 2014,18:06:01) 
Analytical numeric absorption correction using a multifaceted crystal 
model based on expressions derived by R.C. Clark & J.S. Reid. 
(Clark, R. C. & Reid, J. S. (1995). Acta Cryst. A51, 887-897) 
Empirical absorption correction using spherical harmonics, 
implemented in SCALE3 ABSPACK scaling algorithm. 
;
_exptl_crystal_colour 'Pale yellow'
_exptl_crystal_density_diffrn 1.218
_exptl_crystal_description plates
_exptl_crystal_F_000 992
_exptl_crystal_size_max 0.58
_exptl_crystal_size_mid 0.38
_exptl_crystal_size_min 0.05
_refine_diff_density_max 0.748
_refine_diff_density_min -0.356
_refine_diff_density_rms 0.062
_refine_ls_extinction_method none
_refine_ls_goodness_of_fit_ref 1.015
_refine_ls_hydrogen_treatment mixed
_refine_ls_matrix_type full
_refine_ls_number_parameters 580
_refine_ls_number_reflns 9960
_refine_ls_number_restraints 4
_refine_ls_restrained_S_all 1.015
_refine_ls_R_factor_all 0.0553
_refine_ls_R_factor_gt 0.0387
_refine_ls_shift/su_max 0.001
_refine_ls_shift/su_mean 0.000
_refine_ls_structure_factor_coef Fsqd
_refine_ls_weighting_details 'w=1/[\s^2^(Fo^2^)+(0.0365P)^2^+1.2077P] where P=(Fo^2^+2Fc^2^)/3'
_refine_ls_weighting_scheme calc
_refine_ls_wR_factor_gt 0.0858
_refine_ls_wR_factor_ref 0.0951
_reflns_Friedel_coverage 0.000
_reflns_number_gt 7905
_reflns_number_total 9960
_reflns_threshold_expression 'I > 2\s(I)'
_cod_data_source_file c6dt04246e2.cif
_cod_data_source_block 2-Cu2_L6_2
_cod_depositor_comments 'Adding full bibliography for 7041779--7041788.cif.'
_cod_original_cell_volume 2528.63(19)
_cod_database_code 7041781
_shelx_shelxl_version_number 2014/7
_shelx_space_group_comment
; 
The symmetry employed for this shelxl refinement is uniquely defined 
by the following loop, which should always be used as a source of 
symmetry information in preference to the above space-group names. 
They are only intended as comments. 
;

loop_
_space_group_symop_operation_xyz
'x, y, z'
'-x, -y, -z'

loop_
_atom_site_label
_atom_site_type_symbol
_atom_site_fract_x
_atom_site_fract_y
_atom_site_fract_z
_atom_site_U_iso_or_equiv
_atom_site_adp_type
_atom_site_occupancy
_atom_site_site_symmetry_order
_atom_site_calc_flag
_atom_site_refinement_flags_posn
_atom_site_refinement_flags_adp
Cu1 Cu 0.37254(2) 0.54651(2) 0.23523(2) 0.02214(8) Uani 1 1 d . .
Cu2 Cu 0.70020(2) 0.86529(2) 0.18931(2) 0.02096(8) Uani 1 1 d . .
N1 N 0.24138(15) 0.55789(14) 0.17387(13) 0.0231(4) Uani 1 1 d . .
C1 C 0.2257(2) 0.60988(17) 0.08111(17) 0.0257(5) Uani 1 1 d . .
C2 C 0.3018(2) 0.65671(18) 0.01914(17) 0.0282(6) Uani 1 1 d . .
H2A H 0.2793 0.6960 -0.0444 0.034 Uiso 1 1 calc R U
C3 C 0.4056(2) 0.65417(17) 0.03694(16) 0.0263(5) Uani 1 1 d . .
N3 N 0.45022(15) 0.60804(14) 0.12292(13) 0.0229(4) Uani 1 1 d . .
C4 C 0.1203(2) 0.6213(2) 0.03626(18) 0.0326(6) Uani 1 1 d . .
H4A H 0.1174 0.5697 0.0054 0.049 Uiso 1 1 calc R U
H4B H 0.1068 0.6916 -0.0114 0.049 Uiso 1 1 calc R U
H4C H 0.0687 0.6102 0.0858 0.049 Uiso 1 1 calc R U
C5 C 0.4690(2) 0.7112(2) -0.04755(17) 0.0381(7) Uani 1 1 d . .
H5A H 0.5145 0.7533 -0.0286 0.057 Uiso 1 1 calc R U
H5B H 0.4236 0.7568 -0.0998 0.057 Uiso 1 1 calc R U
H5C H 0.5098 0.6604 -0.0687 0.057 Uiso 1 1 calc R U
C6 C 0.55769(19) 0.60315(17) 0.13259(15) 0.0225(5) Uani 1 1 d . .
N7 N 0.59198(15) 0.65780(13) 0.18223(13) 0.0205(4) Uani 1 1 d . .
C8 C 0.69283(19) 0.65318(17) 0.19645(16) 0.0225(5) Uani 1 1 d . .
C9 C 0.7629(2) 0.59456(19) 0.16103(19) 0.0314(6) Uani 1 1 d . .
H9A H 0.8342 0.5942 0.1704 0.038 Uiso 1 1 calc R U
C10 C 0.7262(2) 0.5369(2) 0.11190(19) 0.0368(6) Uani 1 1 d . .
H10A H 0.7723 0.4949 0.0881 0.044 Uiso 1 1 calc R U
C11 C 0.6223(2) 0.54025(19) 0.09746(18) 0.0311(6) Uani 1 1 d . .
H11A H 0.5957 0.5005 0.0643 0.037 Uiso 1 1 calc R U
N12 N 0.72548(15) 0.71525(14) 0.24627(13) 0.0223(4) Uani 1 1 d . .
C12 C 0.76871(18) 0.66863(17) 0.33265(16) 0.0228(5) Uani 1 1 d . .
C13 C 0.81061(18) 0.72188(17) 0.38466(16) 0.0222(5) Uani 1 1 d . .
H13A H 0.8427 0.6789 0.4436 0.027 Uiso 1 1 calc R U
C14 C 0.81253(18) 0.82960(17) 0.36300(16) 0.0216(5) Uani 1 1 d . .
N14 N 0.76983(14) 0.90139(14) 0.28519(12) 0.0192(4) Uani 1 1 d . .
C15 C 0.7676(2) 0.55208(18) 0.38212(18) 0.0319(6) Uani 1 1 d . .
H15A H 0.6970 0.5337 0.3860 0.048 Uiso 1 1 calc R U
H15B H 0.7972 0.5312 0.4465 0.048 Uiso 1 1 calc R U
H15C H 0.8078 0.5158 0.3458 0.048 Uiso 1 1 calc R U
C16 C 0.8653(2) 0.85984(19) 0.43720(17) 0.0305(6) Uani 1 1 d . .
H16A H 0.9390 0.8578 0.4263 0.046 Uiso 1 1 calc R U
H16B H 0.8524 0.8108 0.5010 0.046 Uiso 1 1 calc R U
H16C H 0.8388 0.9305 0.4323 0.046 Uiso 1 1 calc R U
C17 C 0.16041(18) 0.50692(18) 0.23130(17) 0.0245(5) Uani 1 1 d . .
C18 C 0.13925(19) 0.40791(19) 0.23291(18) 0.0291(6) Uani 1 1 d . .
C19 C 0.0662(2) 0.3577(2) 0.2959(2) 0.0357(6) Uani 1 1 d . .
H19A H 0.0511 0.2907 0.2984 0.043 Uiso 1 1 calc R U
C20 C 0.0152(2) 0.4022(2) 0.3545(2) 0.0417(7) Uani 1 1 d . .
H20A H -0.0345 0.3662 0.3967 0.050 Uiso 1 1 calc R U
C21 C 0.0363(2) 0.4994(2) 0.3519(2) 0.0398(7) Uani 1 1 d . .
H21A H 0.0010 0.5295 0.3929 0.048 Uiso 1 1 calc R U
C22 C 0.10815(19) 0.55395(19) 0.29068(18) 0.0296(6) Uani 1 1 d . .
C23 C 0.1933(2) 0.3553(2) 0.1691(2) 0.0380(7) Uani 1 1 d . .
H23A H 0.2423 0.4034 0.1292 0.046 Uiso 1 1 calc R U
C24 C 0.2544(3) 0.2532(2) 0.2264(3) 0.0582(9) Uani 1 1 d . .
H24A H 0.3045 0.2662 0.2676 0.087 Uiso 1 1 calc R U
H24B H 0.2900 0.2234 0.1827 0.087 Uiso 1 1 calc R U
H24C H 0.2081 0.2042 0.2657 0.087 Uiso 1 1 calc R U
C25 C 0.1183(3) 0.3359(2) 0.1018(2) 0.0485(8) Uani 1 1 d . .
H25A H 0.0704 0.2875 0.1391 0.073 Uiso 1 1 calc R U
H25B H 0.1559 0.3058 0.0594 0.073 Uiso 1 1 calc R U
H25C H 0.0803 0.4020 0.0637 0.073 Uiso 1 1 calc R U
C26 C 0.1296(2) 0.6617(2) 0.28668(19) 0.0363(6) Uani 1 1 d . .
H26A H 0.2031 0.6695 0.2707 0.044 Uiso 1 1 calc R U
C27 C 0.0661(3) 0.7469(2) 0.2082(2) 0.0632(11) Uani 1 1 d . .
H27A H 0.0830 0.7409 0.1463 0.095 Uiso 1 1 calc R U
H27B H 0.0812 0.8153 0.2077 0.095 Uiso 1 1 calc R U
H27C H -0.0067 0.7390 0.2200 0.095 Uiso 1 1 calc R U
C28 C 0.1119(2) 0.6810(2) 0.3801(2) 0.0460(8) Uani 1 1 d . .
H28A H 0.0387 0.6830 0.3934 0.069 Uiso 1 1 calc R U
H28B H 0.1367 0.7477 0.3748 0.069 Uiso 1 1 calc R U
H28C H 0.1490 0.6246 0.4321 0.069 Uiso 1 1 calc R U
C29 C 0.76754(18) 1.00957(17) 0.27325(15) 0.0202(5) Uani 1 1 d . .
C30 C 0.67575(18) 1.05932(17) 0.29210(15) 0.0214(5) Uani 1 1 d . .
C31 C 0.6717(2) 1.16521(18) 0.27831(16) 0.0271(6) Uani 1 1 d . .
H31A H 0.6104 1.1998 0.2912 0.032 Uiso 1 1 calc R U
C32 C 0.7552(2) 1.22060(18) 0.24632(17) 0.0298(6) Uani 1 1 d . .
H32A H 0.7515 1.2926 0.2376 0.036 Uiso 1 1 calc R U
C33 C 0.8443(2) 1.17064(18) 0.22707(17) 0.0294(6) Uani 1 1 d . .
H33A H 0.9013 1.2095 0.2044 0.035 Uiso 1 1 calc R U
C34 C 0.85294(19) 1.06498(18) 0.23999(16) 0.0239(5) Uani 1 1 d . .
C35 C 0.58394(19) 0.99822(18) 0.32931(16) 0.0258(5) Uani 1 1 d . .
H35A H 0.5842 0.9441 0.2990 0.031 Uiso 1 1 calc R U
C36 C 0.5941(2) 0.9405(2) 0.43744(18) 0.0371(7) Uani 1 1 d . .
H36A H 0.6554 0.8909 0.4519 0.056 Uiso 1 1 calc R U
H36B H 0.5338 0.9028 0.4601 0.056 Uiso 1 1 calc R U
H36C H 0.5996 0.9909 0.4693 0.056 Uiso 1 1 calc R U
C37 C 0.4816(2) 1.0639(2) 0.30402(19) 0.0345(6) Uani 1 1 d . .
H37A H 0.4754 1.1128 0.3385 0.052 Uiso 1 1 calc R U
H37B H 0.4262 1.0183 0.3220 0.052 Uiso 1 1 calc R U
H37C H 0.4775 1.1030 0.2352 0.052 Uiso 1 1 calc R U
C38 C 0.9521(2) 1.01340(19) 0.21682(19) 0.0327(6) Uani 1 1 d . .
H38A H 0.9475 0.9364 0.2416 0.039 Uiso 1 1 calc R U
C39 C 0.9680(3) 1.0470(3) 0.1102(2) 0.0602(10) Uani 1 1 d . .
H39A H 0.9098 1.0305 0.0798 0.090 Uiso 1 1 calc R U
H39B H 1.0309 1.0101 0.0979 0.090 Uiso 1 1 calc R U
H39C H 0.9735 1.1223 0.0840 0.090 Uiso 1 1 calc R U
C40 C 1.0439(2) 1.0345(3) 0.2648(2) 0.0546(9) Uani 1 1 d . .
H40A H 1.0572 1.1076 0.2342 0.082 Uiso 1 1 calc R U
H40B H 1.1038 0.9894 0.2587 0.082 Uiso 1 1 calc R U
H40C H 1.0302 1.0201 0.3325 0.082 Uiso 1 1 calc R U
C41 C 0.36628(18) 0.48197(17) 0.37861(15) 0.0279(6) Uani 1 1 d D .
H41 H 0.3116(4) 0.5250(4) 0.3988(4) 0.027(7) Uiso 1 1 d D .
C42 C 0.46255(19) 0.50929(15) 0.35202(16) 0.0264(5) Uani 1 1 d D .
H42 H 0.4877(6) 0.5766(2) 0.3492(7) 0.032(7) Uiso 1 1 d D .
C43 C 0.5354(2) 0.41313(19) 0.36519(18) 0.0321(6) Uani 1 1 d . .
H43A H 0.5766 0.3931 0.4248 0.039 Uiso 1 1 calc R U
H43B H 0.5817 0.4240 0.3106 0.039 Uiso 1 1 calc R U
C44 C 0.4623(2) 0.33127(19) 0.37003(19) 0.0332(6) Uani 1 1 d . .
H44A H 0.4487 0.3301 0.3056 0.040 Uiso 1 1 calc R U
H44B H 0.4913 0.2610 0.4114 0.040 Uiso 1 1 calc R U
C45 C 0.3645(2) 0.36505(19) 0.41201(18) 0.0330(6) Uani 1 1 d . .
H45A H 0.3033 0.3457 0.3869 0.040 Uiso 1 1 calc R U
H45B H 0.3661 0.3338 0.4825 0.040 Uiso 1 1 calc R U
C51 C 0.62740(18) 0.99145(17) 0.08755(15) 0.0277(6) Uani 1 1 d D .
H51 H 0.5809(4) 1.0217(4) 0.1264(3) 0.030(7) Uiso 1 1 d D .
C52 C 0.60960(16) 0.90218(17) 0.07216(16) 0.0259(5) Uani 1 1 d D .
H52 H 0.5488(3) 0.8627(4) 0.0962(11) 0.041(8) Uiso 1 1 d D .
C53 C 0.6673(2) 0.8955(2) -0.01318(18) 0.0352(6) Uani 1 1 d . .
H53A H 0.6217 0.9156 -0.0700 0.042 Uiso 1 1 calc R U
H53B H 0.7005 0.8242 -0.0006 0.042 Uiso 1 1 calc R U
C54 C 0.7467(2) 0.9733(2) -0.0264(2) 0.0419(7) Uani 1 1 d . .
H54A H 0.7623 1.0063 -0.0947 0.050 Uiso 1 1 calc R U
H54B H 0.8107 0.9384 0.0093 0.050 Uiso 1 1 calc R U
C55 C 0.6970(2) 1.0542(2) 0.01318(19) 0.0361(6) Uani 1 1 d . .
H55A H 0.7487 1.0826 0.0420 0.043 Uiso 1 1 calc R U
H55B H 0.6580 1.1123 -0.0371 0.043 Uiso 1 1 calc R U
O60 O 0.29517(16) 0.85228(14) 0.37885(13) 0.0400(5) Uani 1 1 d . .
C61 C 0.3747(2) 0.7859(2) 0.3592(2) 0.0432(7) Uani 1 1 d . .
H61A H 0.3584 0.7126 0.3864 0.052 Uiso 1 1 calc R U
H61B H 0.4397 0.7917 0.3885 0.052 Uiso 1 1 calc R U
C62 C 0.3849(3) 0.8175(2) 0.2537(2) 0.0498(8) Uani 1 1 d . .
H62A H 0.3211 0.8091 0.2255 0.075 Uiso 1 1 calc R U
H62B H 0.4410 0.7736 0.2393 0.075 Uiso 1 1 calc R U
H62C H 0.3994 0.8907 0.2271 0.075 Uiso 1 1 calc R U
C63 C 0.2803(2) 0.8280(2) 0.47799(19) 0.0461(8) Uani 1 1 d . .
H63A H 0.3425 0.8389 0.5084 0.055 Uiso 1 1 calc R U
H63B H 0.2668 0.7541 0.5082 0.055 Uiso 1 1 calc R U
C64 C 0.1912(3) 0.8977(3) 0.4911(2) 0.0599(10) Uani 1 1 d . .
H64A H 0.2025 0.9706 0.4561 0.090 Uiso 1 1 calc R U
H64B H 0.1842 0.8867 0.5591 0.090 Uiso 1 1 calc R U
H64C H 0.1287 0.8813 0.4668 0.090 Uiso 1 1 calc R U

loop_
_atom_site_aniso_label
_atom_site_aniso_U_11
_atom_site_aniso_U_22
_atom_site_aniso_U_33
_atom_site_aniso_U_23
_atom_site_aniso_U_13
_atom_site_aniso_U_12
Cu1 0.02147(17) 0.02119(15) 0.02190(15) -0.00539(12) 0.00153(12) -0.00186(12)
Cu2 0.02284(17) 0.01821(14) 0.02154(15) -0.00692(12) -0.00125(12) -0.00069(11)
N1 0.0211(11) 0.0205(9) 0.0271(10) -0.0083(9) 0.0005(8) 0.0003(8)
C1 0.0303(15) 0.0197(11) 0.0278(12) -0.0101(11) -0.0032(11) 0.0021(10)
C2 0.0375(16) 0.0245(12) 0.0203(11) -0.0043(10) -0.0025(11) -0.0051(11)
C3 0.0368(16) 0.0196(11) 0.0246(12) -0.0087(10) 0.0049(11) -0.0097(10)
N3 0.0242(11) 0.0220(10) 0.0232(10) -0.0076(9) 0.0026(8) -0.0073(8)
C4 0.0299(15) 0.0323(14) 0.0333(14) -0.0099(12) -0.0066(11) 0.0018(11)
C5 0.0463(18) 0.0398(15) 0.0255(13) -0.0047(12) 0.0038(12) -0.0186(13)
C6 0.0261(14) 0.0198(11) 0.0220(11) -0.0065(10) 0.0054(10) -0.0081(10)
N7 0.0229(11) 0.0175(9) 0.0219(9) -0.0076(8) 0.0035(8) -0.0039(8)
C8 0.0241(13) 0.0179(11) 0.0253(12) -0.0070(10) 0.0043(10) -0.0039(9)
C9 0.0207(14) 0.0322(13) 0.0464(15) -0.0198(13) 0.0084(11) -0.0057(11)
C10 0.0361(17) 0.0351(14) 0.0480(16) -0.0260(13) 0.0157(13) -0.0043(12)
C11 0.0343(16) 0.0312(13) 0.0369(14) -0.0218(12) 0.0097(12) -0.0100(11)
N12 0.0205(11) 0.0197(9) 0.0279(10) -0.0101(9) 0.0016(8) -0.0018(8)
C12 0.0194(13) 0.0188(11) 0.0270(12) -0.0043(10) 0.0061(10) -0.0012(9)
C13 0.0218(13) 0.0195(11) 0.0210(11) -0.0025(10) 0.0005(9) 0.0008(9)
C14 0.0174(12) 0.0245(12) 0.0221(11) -0.0074(10) 0.0024(9) -0.0012(9)
N14 0.0182(10) 0.0189(9) 0.0206(9) -0.0075(8) 0.0018(8) -0.0008(8)
C15 0.0301(15) 0.0219(12) 0.0392(14) -0.0047(11) 0.0000(12) -0.0046(11)
C16 0.0358(16) 0.0268(12) 0.0271(13) -0.0070(11) -0.0059(11) -0.0025(11)
C17 0.0179(13) 0.0253(12) 0.0286(12) -0.0078(11) -0.0009(10) -0.0002(10)
C18 0.0190(13) 0.0294(13) 0.0384(14) -0.0114(12) 0.0004(11) -0.0019(10)
C19 0.0271(15) 0.0280(13) 0.0495(16) -0.0098(13) 0.0051(13) -0.0065(11)
C20 0.0317(17) 0.0412(16) 0.0461(16) -0.0072(14) 0.0149(13) -0.0087(13)
C21 0.0339(17) 0.0437(16) 0.0418(16) -0.0161(14) 0.0135(13) -0.0011(13)
C22 0.0221(14) 0.0280(13) 0.0356(14) -0.0090(11) 0.0016(11) 0.0034(10)
C23 0.0314(16) 0.0327(14) 0.0578(18) -0.0246(14) 0.0110(13) -0.0092(12)
C24 0.040(2) 0.0551(19) 0.093(3) -0.046(2) -0.0138(18) 0.0121(16)
C25 0.055(2) 0.0459(17) 0.0512(18) -0.0230(15) 0.0033(16) -0.0126(15)
C26 0.0339(16) 0.0303(13) 0.0458(16) -0.0163(13) 0.0075(13) 0.0021(12)
C27 0.108(3) 0.0327(16) 0.0474(19) -0.0180(15) -0.0072(19) 0.0179(18)
C28 0.0430(19) 0.0494(17) 0.0508(18) -0.0263(15) -0.0016(14) 0.0046(14)
C29 0.0252(13) 0.0190(11) 0.0178(11) -0.0081(9) -0.0026(9) -0.0011(9)
C30 0.0250(13) 0.0236(11) 0.0155(10) -0.0071(10) -0.0013(9) -0.0002(10)
C31 0.0330(15) 0.0232(12) 0.0247(12) -0.0100(10) -0.0006(11) 0.0058(11)
C32 0.0436(17) 0.0172(11) 0.0286(13) -0.0081(10) -0.0017(12) -0.0020(11)
C33 0.0332(15) 0.0236(12) 0.0306(13) -0.0067(11) 0.0004(11) -0.0093(11)
C34 0.0242(14) 0.0238(12) 0.0241(12) -0.0089(10) -0.0006(10) -0.0018(10)
C35 0.0271(14) 0.0243(12) 0.0271(12) -0.0111(11) 0.0046(10) -0.0004(10)
C36 0.0344(16) 0.0391(15) 0.0321(14) -0.0061(12) 0.0111(12) -0.0024(12)
C37 0.0262(15) 0.0355(14) 0.0410(15) -0.0133(13) 0.0033(12) 0.0000(11)
C38 0.0233(14) 0.0266(13) 0.0464(16) -0.0105(12) 0.0064(12) -0.0045(11)
C39 0.0344(19) 0.101(3) 0.0486(18) -0.0344(19) 0.0058(15) 0.0079(18)
C40 0.0346(19) 0.056(2) 0.067(2) -0.0153(17) -0.0115(16) 0.0031(15)
C41 0.0308(15) 0.0281(13) 0.0209(12) -0.0051(11) 0.0026(10) 0.0020(11)
C42 0.0326(15) 0.0233(12) 0.0206(11) -0.0040(10) -0.0013(10) -0.0041(11)
C43 0.0264(15) 0.0311(13) 0.0321(13) -0.0032(12) -0.0002(11) -0.0011(11)
C44 0.0355(16) 0.0232(12) 0.0347(14) -0.0034(11) 0.0034(12) 0.0002(11)
C45 0.0340(16) 0.0299(13) 0.0286(13) -0.0015(11) 0.0062(11) -0.0069(11)
C51 0.0304(15) 0.0253(12) 0.0235(12) -0.0058(11) -0.0060(11) 0.0068(11)
C52 0.0242(14) 0.0287(13) 0.0214(11) -0.0047(11) -0.0049(10) -0.0014(11)
C53 0.0416(17) 0.0365(14) 0.0283(13) -0.0133(12) -0.0015(12) 0.0002(13)
C54 0.0330(17) 0.0517(17) 0.0345(15) -0.0076(14) 0.0057(12) -0.0034(14)
C55 0.0399(17) 0.0276(13) 0.0338(14) -0.0012(12) -0.0047(12) -0.0074(12)
O60 0.0485(13) 0.0362(10) 0.0355(10) -0.0154(9) -0.0043(9) 0.0063(9)
C61 0.0473(19) 0.0351(15) 0.0484(17) -0.0181(14) -0.0010(14) 0.0036(13)
C62 0.062(2) 0.0364(16) 0.0481(17) -0.0124(14) 0.0152(16) -0.0037(15)
C63 0.047(2) 0.0585(19) 0.0358(15) -0.0236(15) -0.0088(14) 0.0088(15)
C64 0.062(2) 0.079(2) 0.0436(18) -0.0360(18) -0.0145(16) 0.0242(19)

loop_
_atom_type_symbol
_atom_type_description
_atom_type_scat_dispersion_real
_atom_type_scat_dispersion_imag
_atom_type_scat_source
C C 0.0033 0.0016 'International Tables Vol C Tables 4.2.6.8 and 6.1.1.4'
H H 0.0000 0.0000 'International Tables Vol C Tables 4.2.6.8 and 6.1.1.4'
Cu Cu 0.3201 1.2651 'International Tables Vol C Tables 4.2.6.8 and 6.1.1.4'
N N 0.0061 0.0033 'International Tables Vol C Tables 4.2.6.8 and 6.1.1.4'
O O 0.0106 0.0060 'International Tables Vol C Tables 4.2.6.8 and 6.1.1.4'

loop_
_geom_angle_atom_site_label_1
_geom_angle_atom_site_label_2
_geom_angle_atom_site_label_3
_geom_angle
N3 Cu1 N1 98.42(8)
N3 Cu1 C42 109.67(9)
N1 Cu1 C42 151.85(9)
N3 Cu1 C41 149.39(9)
N1 Cu1 C41 112.18(9)
C42 Cu1 C41 39.72(9)
N12 Cu2 N14 98.23(8)
N12 Cu2 C52 109.24(9)
N14 Cu2 C52 152.18(8)
N12 Cu2 C51 148.65(9)
N14 Cu2 C51 112.74(8)
C52 Cu2 C51 39.54(9)
C1 N1 C17 120.2(2)
C1 N1 Cu1 121.81(17)
C17 N1 Cu1 118.00(15)
N1 C1 C2 123.8(2)
N1 C1 C4 120.3(2)
C2 C1 C4 115.9(2)
C3 C2 C1 129.5(2)
N3 C3 C2 123.9(2)
N3 C3 C5 119.6(2)
C2 C3 C5 116.4(2)
C3 N3 C6 119.6(2)
C3 N3 Cu1 121.84(17)
C6 N3 Cu1 118.54(14)
N7 C6 C11 122.6(2)
N7 C6 N3 115.9(2)
C11 C6 N3 121.4(2)
C8 N7 C6 118.5(2)
N7 C8 C9 122.5(2)
N7 C8 N12 116.36(19)
C9 C8 N12 121.1(2)
C10 C9 C8 118.3(2)
C9 C10 C11 119.8(2)
C10 C11 C6 118.3(2)
C12 N12 C8 119.08(18)
C12 N12 Cu2 121.99(16)
C8 N12 Cu2 118.86(14)
N12 C12 C13 123.8(2)
N12 C12 C15 119.8(2)
C13 C12 C15 116.3(2)
C12 C13 C14 129.7(2)
N14 C14 C13 123.8(2)
N14 C14 C16 121.1(2)
C13 C14 C16 115.12(19)
C14 N14 C29 119.80(19)
C14 N14 Cu2 122.14(15)
C29 N14 Cu2 117.89(13)
C18 C17 C22 121.1(2)
C18 C17 N1 119.8(2)
C22 C17 N1 118.9(2)
C19 C18 C17 117.7(2)
C19 C18 C23 119.8(2)
C17 C18 C23 122.5(2)
C20 C19 C18 121.9(3)
C19 C20 C21 119.8(3)
C20 C21 C22 121.4(3)
C21 C22 C17 118.2(2)
C21 C22 C26 121.1(2)
C17 C22 C26 120.7(2)
C24 C23 C18 112.1(2)
C24 C23 C25 109.5(2)
C18 C23 C25 111.6(2)
C22 C26 C27 111.5(2)
C22 C26 C28 114.3(2)
C27 C26 C28 108.4(2)
C34 C29 C30 121.1(2)
C34 C29 N14 120.9(2)
C30 C29 N14 117.9(2)
C31 C30 C29 118.5(2)
C31 C30 C35 120.8(2)
C29 C30 C35 120.7(2)
C32 C31 C30 121.1(2)
C31 C32 C33 119.6(2)
C32 C33 C34 121.8(2)
C33 C34 C29 117.9(2)
C33 C34 C38 120.1(2)
C29 C34 C38 122.0(2)
C37 C35 C30 114.0(2)
C37 C35 C36 110.3(2)
C30 C35 C36 110.8(2)
C40 C38 C39 109.7(3)
C40 C38 C34 112.0(2)
C39 C38 C34 111.8(2)
C42 C41 C45 110.54(19)
C42 C41 Cu1 69.77(13)
C45 C41 Cu1 112.05(16)
C41 C42 C43 110.39(19)
C41 C42 Cu1 70.51(13)
C43 C42 Cu1 111.95(16)
C42 C43 C44 102.2(2)
C45 C44 C43 104.9(2)
C41 C45 C44 102.4(2)
C52 C51 C55 110.8(2)
C52 C51 Cu2 69.79(12)
C55 C51 Cu2 114.00(17)
C51 C52 C53 110.1(2)
C51 C52 Cu2 70.67(13)
C53 C52 Cu2 112.68(16)
C52 C53 C54 103.0(2)
C53 C54 C55 104.8(2)
C51 C55 C54 102.4(2)
C63 O60 C61 112.6(2)
O60 C61 C62 108.7(2)
O60 C63 C64 108.5(2)

loop_
_geom_bond_atom_site_label_1
_geom_bond_atom_site_label_2
_geom_bond_distance
Cu1 N3 1.9248(19)
Cu1 N1 1.933(2)
Cu1 C42 2.010(2)
Cu1 C41 2.019(2)
Cu2 N12 1.9349(18)
Cu2 N14 1.9434(18)
Cu2 C52 2.019(2)
Cu2 C51 2.030(2)
N1 C1 1.329(3)
N1 C17 1.434(3)
C1 C2 1.398(4)
C1 C4 1.519(3)
C2 C3 1.389(4)
C3 N3 1.335(3)
C3 C5 1.519(3)
N3 C6 1.416(3)
C6 N7 1.339(3)
C6 C11 1.386(3)
N7 C8 1.338(3)
C8 C9 1.390(3)
C8 N12 1.415(3)
C9 C10 1.379(4)
C10 C11 1.381(4)
N12 C12 1.333(3)
C12 C13 1.393(3)
C12 C15 1.514(3)
C13 C14 1.405(3)
C14 N14 1.324(3)
C14 C16 1.515(3)
N14 C29 1.434(3)
C17 C18 1.409(3)
C17 C22 1.411(3)
C18 C19 1.390(4)
C18 C23 1.523(4)
C19 C20 1.373(4)
C20 C21 1.379(4)
C21 C22 1.387(4)
C22 C26 1.517(4)
C23 C24 1.522(4)
C23 C25 1.527(4)
C26 C27 1.525(4)
C26 C28 1.526(4)
C29 C34 1.404(3)
C29 C30 1.406(3)
C30 C31 1.395(3)
C30 C35 1.523(3)
C31 C32 1.380(4)
C32 C33 1.382(4)
C33 C34 1.393(3)
C34 C38 1.521(3)
C35 C37 1.522(3)
C35 C36 1.534(3)
C38 C40 1.516(4)
C38 C39 1.516(4)
C41 C42 1.369(3)
C41 C45 1.511(3)
C42 C43 1.514(3)
C43 C44 1.531(4)
C44 C45 1.529(4)
C51 C52 1.369(3)
C51 C55 1.506(3)
C52 C53 1.505(3)
C53 C54 1.527(4)
C54 C55 1.529(4)
O60 C63 1.418(3)
O60 C61 1.420(3)
C61 C62 1.492(4)
C63 C64 1.500(4)
